data_8106644
loop_
_publ_author_name
'Zhao, Ganlin'

_publ_section_title
;
 Crystal structure of (8-hydroxy-5-nitroquinolinium) perchlorate --
 8-hydroxy-5-nitroquinoline (1/1), C18H13ClN4O10
;
_journal_issue 4
_journal_name_full 'Zeitschrift f\"ur Kristallographie - New Crystal Structures'
_journal_page_first 689
_journal_page_last 691
_journal_paper_doi 10.1515/ncrs-2017-0004
_journal_volume 232
_journal_year 2017
_chemical_formula_moiety 'C18 H13 Cl N4 O10'
_chemical_formula_sum 'C18 H13 Cl N4 O10'
_chemical_formula_weight 480.77
_space_group_IT_number 14
_space_group_name_Hall '-P 2ybc'
_space_group_name_H-M_alt 'P 1 21/c 1'
_symmetry_cell_setting monoclinic
_symmetry_space_group_name_Hall '-P 2ybc'
_symmetry_space_group_name_H-M 'P 1 21/c 1'
_atom_sites_solution_hydrogens geom
_atom_sites_solution_primary direct
_atom_sites_solution_secondary difmap
_cell_angle_alpha 90.00
_cell_angle_beta 98.360(9)
_cell_angle_gamma 90.00
_cell_formula_units_Z 4
_cell_length_a 21.009(9)
_cell_length_b 9.474(4)
_cell_length_c 9.747(4)
_cell_measurement_reflns_used 3156
_cell_measurement_temperature 293(2)
_cell_measurement_theta_max 27.4179
_cell_measurement_theta_min 2.3620
_cell_volume 1919.4(14)
_computing_cell_refinement APEX2-2005
_computing_data_collection APEX2-2005
_computing_data_reduction 'SAINT-2005 '
_computing_molecular_graphics 'SHELXTL-2008 [13]'
_computing_publication_material 'SHELXTL-2008 [13]'
_computing_structure_refinement 'SHELXTL-2008 [13]'
_computing_structure_solution 'SHELXTL-2008 [13]'
_diffrn_ambient_temperature 293(2)
_diffrn_measured_fraction_theta_full 0.996
_diffrn_measured_fraction_theta_max 0.996
_diffrn_measurement_device_type 'CCD area detector'
_diffrn_measurement_method '\w scans'
_diffrn_radiation_monochromator graphite
_diffrn_radiation_source 'fine-focus sealed tube'
_diffrn_radiation_type MoK\a
_diffrn_radiation_wavelength 0.71073
_diffrn_reflns_av_R_equivalents 0.0484
_diffrn_reflns_av_sigmaI/netI 0.0434
_diffrn_reflns_limit_h_max 23
_diffrn_reflns_limit_h_min -25
_diffrn_reflns_limit_k_max 11
_diffrn_reflns_limit_k_min -11
_diffrn_reflns_limit_l_max 11
_diffrn_reflns_limit_l_min -11
_diffrn_reflns_number 12014
_diffrn_reflns_theta_full 25.04
_diffrn_reflns_theta_max 25.04
_diffrn_reflns_theta_min 2.36
_exptl_absorpt_coefficient_mu 0.270
_exptl_absorpt_correction_T_max 0.9683
_exptl_absorpt_correction_T_min 0.9355
_exptl_absorpt_correction_type multi-scan
_exptl_absorpt_process_details 'SADABS (Bruker, 2005)'
_exptl_crystal_colour yellow
_exptl_crystal_density_diffrn 1.664
_exptl_crystal_density_method 'not measured'
_exptl_crystal_description prism
_exptl_crystal_F_000 984
_exptl_crystal_size_max 0.25
_exptl_crystal_size_mid 0.20
_exptl_crystal_size_min 0.12
_refine_diff_density_max 0.393
_refine_diff_density_min -0.228
_refine_diff_density_rms 0.057
_refine_ls_extinction_method none
_refine_ls_goodness_of_fit_ref 1.025
_refine_ls_hydrogen_treatment mixed
_refine_ls_matrix_type full
_refine_ls_number_parameters 302
_refine_ls_number_reflns 3384
_refine_ls_number_restraints 0
_refine_ls_restrained_S_all 1.025
_refine_ls_R_factor_all 0.0840
_refine_ls_R_factor_gt 0.0560
_refine_ls_shift/su_max 0.000
_refine_ls_shift/su_mean 0.000
_refine_ls_structure_factor_coef Fsqd
_refine_ls_weighting_details 'calc w=1/[\s^2^(Fo^2^)+(0.0988P)^2^+0.8000P] where P=(Fo^2^+2Fc^2^)/3'
_refine_ls_weighting_scheme calc
_refine_ls_wR_factor_gt 0.1451
_refine_ls_wR_factor_ref 0.1752
_reflns_number_gt 2434
_reflns_number_total 3384
_reflns_threshold_expression >2sigma(I)
_cod_data_source_file suppl_ncrs-2017-0004_suppl.cif
_cod_data_source_block 1
_cod_depositor_comments
;
The following automatic conversions were performed:

data item '_symmetry_cell_setting' value ' Monoclinic' was changed to
'monoclinic' in accordance with the built-in table derived from the
CIF Core dictionary named 'cif_core.dic' version 2.4.5 last updated
on 2014-11-21.

Automatic conversion script
Id: cif_fix_values 8738 2021-04-28 16:35:53Z antanas 
;
_cod_original_sg_symbol_Hall '-P 2ybc '
_cod_original_sg_symbol_H-M ' P 21/c'
_cod_database_code 8106644

loop_
_symmetry_equiv_pos_as_xyz
'x, y, z'
'-x, y+1/2, -z+1/2'
'-x, -y, -z'
'x, -y-1/2, z-1/2'

loop_
_atom_site_label
_atom_site_type_symbol
_atom_site_fract_x
_atom_site_fract_y
_atom_site_fract_z
_atom_site_U_iso_or_equiv
_atom_site_adp_type
_atom_site_occupancy
_atom_site_symmetry_multiplicity
_atom_site_calc_flag
_atom_site_refinement_flags
_atom_site_disorder_assembly
_atom_site_disorder_group
Cl1 Cl 0.24742(4) 0.28551(9) 0.72893(8) 0.0566(3) Uani 1 1 d . . .
O1 O 0.44839(16) 0.5080(4) 0.3499(4) 0.1031(11) Uani 1 1 d . . .
N1 N 0.45111(16) 0.6360(4) 0.3667(3) 0.0732(10) Uani 1 1 d . . .
C1 C 0.40715(15) 0.7032(4) 0.4468(3) 0.0536(9) Uani 1 1 d . . .
O2 O 0.49067(17) 0.7087(4) 0.3186(4) 0.1157(13) Uani 1 1 d . . .
N2 N 0.35206(12) 1.0413(3) 0.5650(3) 0.0468(6) Uani 1 1 d . . .
H4 H 0.3265 1.0678 0.6214 0.056 Uiso 1 1 calc R . .
C2 C 0.36955(17) 0.6160(4) 0.5151(4) 0.0583(9) Uani 1 1 d . . .
H2 H 0.3735 0.5189 0.5050 0.070 Uiso 1 1 calc R . .
O3 O 0.28010(11) 0.8728(3) 0.6854(2) 0.0592(6) Uani 1 1 d . . .
N3 N 0.15597(12) 0.5273(3) 0.9345(3) 0.0471(6) Uani 1 1 d . . .
H5 H 0.1839 0.5076 0.8810 0.056 Uiso 1 1 calc R . .
C3 C 0.32649(16) 0.6654(4) 0.5975(3) 0.0553(8) Uani 1 1 d . . .
H3 H 0.3023 0.6025 0.6419 0.066 Uiso 1 1 calc R . .
O4 O 0.22037(11) 0.7149(3) 0.8158(2) 0.0576(6) Uani 1 1 d . . .
N4 N 0.04153(15) 0.9047(4) 1.1428(3) 0.0693(9) Uani 1 1 d . . .
C4 C 0.31948(14) 0.8099(3) 0.6140(3) 0.0442(7) Uani 1 1 d . . .
O5 O 0.03977(15) 1.0299(4) 1.1651(3) 0.0981(11) Uani 1 1 d . . .
C5 C 0.35896(13) 0.9015(3) 0.5441(3) 0.0408(7) Uani 1 1 d . . .
O6 O 0.00333(19) 0.8237(4) 1.1829(5) 0.1292(16) Uani 1 1 d . . .
C6 C 0.40190(14) 0.8525(4) 0.4568(3) 0.0473(8) Uani 1 1 d . . .
O7 O 0.24967(17) 0.3025(4) 0.5855(3) 0.1018(11) Uani 1 1 d . . .
C7 C 0.43308(15) 0.9593(4) 0.3872(3) 0.0577(10) Uani 1 1 d . . .
H7 H 0.4607 0.9334 0.3252 0.069 Uiso 1 1 calc R . .
O8 O 0.29550(15) 0.1859(3) 0.7831(3) 0.0865(9) Uani 1 1 d . . .
C8 C 0.42283(16) 1.0981(4) 0.4105(4) 0.0625(10) Uani 1 1 d . . .
H8 H 0.4431 1.1662 0.3636 0.075 Uiso 1 1 calc R . .
O9 O 0.18603(14) 0.2353(4) 0.7516(3) 0.0947(10) Uani 1 1 d . . .
C9 C 0.38242(16) 1.1391(4) 0.5035(4) 0.0574(9) Uani 1 1 d . . .
H9 H 0.3768 1.2341 0.5223 0.069 Uiso 1 1 calc R . .
O10 O 0.25940(12) 0.4166(2) 0.7998(3) 0.0669(7) Uani 1 1 d . . .
C10 C 0.18028(14) 0.7671(3) 0.8932(3) 0.0447(7) Uani 1 1 d . . .
C11 C 0.17008(16) 0.9079(4) 0.9185(3) 0.0541(8) Uani 1 1 d . . .
H11 H 0.1937 0.9766 0.8800 0.065 Uiso 1 1 calc R . .
C12 C 0.12463(17) 0.9471(4) 1.0015(4) 0.0571(9) Uani 1 1 d . . .
H12 H 0.1180 1.0426 1.0164 0.069 Uiso 1 1 calc R . .
C13 C 0.08911(15) 0.8500(4) 1.0622(3) 0.0498(8) Uani 1 1 d . . .
C14 C 0.09781(14) 0.7028(4) 1.0444(3) 0.0449(7) Uani 1 1 d . . .
C15 C 0.06842(15) 0.5865(4) 1.1052(3) 0.0537(9) Uani 1 1 d . . .
H15 H 0.0386 0.6041 1.1649 0.064 Uiso 1 1 calc R . .
C16 C 0.08325(16) 0.4511(4) 1.0773(4) 0.0608(10) Uani 1 1 d . . .
H16 H 0.0635 0.3776 1.1183 0.073 Uiso 1 1 calc R . .
C17 C 0.12702(16) 0.4209(4) 0.9892(4) 0.0546(8) Uani 1 1 d . . .
H17 H 0.1361 0.3279 0.9683 0.066 Uiso 1 1 calc R . .
C18 C 0.14408(13) 0.6656(3) 0.9581(3) 0.0406(7) Uani 1 1 d . . .
H1 H 0.247(2) 0.806(6) 0.750(5) 0.14(2) Uiso 1 1 d . . .

loop_
_atom_site_aniso_label
_atom_site_aniso_U_11
_atom_site_aniso_U_22
_atom_site_aniso_U_33
_atom_site_aniso_U_23
_atom_site_aniso_U_13
_atom_site_aniso_U_12
Cl1 0.0643(6) 0.0530(5) 0.0556(5) -0.0085(4) 0.0191(4) 0.0035(4)
O1 0.104(2) 0.097(3) 0.112(2) -0.045(2) 0.0295(19) 0.027(2)
N1 0.063(2) 0.094(3) 0.0653(19) -0.0278(19) 0.0179(16) 0.0161(19)
C1 0.0467(18) 0.070(2) 0.0461(17) -0.0142(17) 0.0140(14) 0.0076(16)
O2 0.101(3) 0.131(3) 0.135(3) -0.031(2) 0.083(2) 0.007(2)
N2 0.0468(14) 0.0468(16) 0.0509(14) 0.0043(12) 0.0214(12) 0.0030(11)
C2 0.062(2) 0.049(2) 0.064(2) -0.0111(17) 0.0112(17) 0.0082(16)
O3 0.0621(14) 0.0553(15) 0.0704(14) 0.0016(12) 0.0435(12) -0.0012(11)
N3 0.0460(14) 0.0493(16) 0.0502(14) 0.0022(12) 0.0213(12) 0.0022(11)
C3 0.059(2) 0.053(2) 0.0574(19) 0.0036(16) 0.0195(16) -0.0045(16)
O4 0.0622(14) 0.0546(15) 0.0663(14) -0.0009(11) 0.0439(12) -0.0036(11)
N4 0.062(2) 0.088(3) 0.0638(18) -0.0003(18) 0.0287(15) 0.0289(18)
C4 0.0443(16) 0.0485(19) 0.0436(16) 0.0016(14) 0.0190(13) 0.0001(13)
O5 0.087(2) 0.100(3) 0.114(2) -0.042(2) 0.0366(18) 0.0266(18)
C5 0.0367(15) 0.0480(19) 0.0396(15) 0.0032(13) 0.0121(12) 0.0019(13)
O6 0.137(3) 0.104(3) 0.178(4) 0.028(2) 0.129(3) 0.041(2)
C6 0.0368(16) 0.067(2) 0.0399(15) -0.0020(15) 0.0131(13) 0.0025(14)
O7 0.130(3) 0.125(3) 0.0559(16) 0.0055(17) 0.0327(17) 0.022(2)
C7 0.0418(18) 0.089(3) 0.0464(18) 0.0074(18) 0.0185(15) 0.0014(17)
O8 0.110(2) 0.0639(18) 0.0857(19) -0.0098(15) 0.0133(17) 0.0339(16)
C8 0.049(2) 0.076(3) 0.066(2) 0.0186(19) 0.0198(17) -0.0091(17)
O9 0.0794(19) 0.111(3) 0.099(2) -0.0347(19) 0.0318(17) -0.0355(18)
C9 0.0549(19) 0.050(2) 0.068(2) 0.0096(17) 0.0131(17) -0.0060(15)
O10 0.0728(16) 0.0431(14) 0.0893(18) -0.0159(13) 0.0268(14) -0.0006(11)
C10 0.0438(16) 0.0472(19) 0.0463(16) 0.0008(14) 0.0179(13) 0.0020(13)
C11 0.0560(19) 0.047(2) 0.063(2) 0.0023(16) 0.0232(16) -0.0024(15)
C12 0.062(2) 0.049(2) 0.063(2) -0.0064(16) 0.0169(17) 0.0105(16)
C13 0.0441(17) 0.060(2) 0.0491(17) -0.0038(16) 0.0202(14) 0.0112(15)
C14 0.0372(15) 0.062(2) 0.0375(15) 0.0044(14) 0.0129(12) 0.0053(14)
C15 0.0392(16) 0.077(3) 0.0496(18) 0.0103(17) 0.0208(14) 0.0048(15)
C16 0.053(2) 0.068(3) 0.066(2) 0.0192(18) 0.0239(17) -0.0035(17)
C17 0.056(2) 0.049(2) 0.062(2) 0.0121(16) 0.0181(16) -0.0022(15)
C18 0.0359(15) 0.0476(19) 0.0412(15) 0.0021(13) 0.0151(12) 0.0019(12)

loop_
_atom_type_symbol
_atom_type_description
_atom_type_scat_dispersion_real
_atom_type_scat_dispersion_imag
_atom_type_scat_source
C C 0.0033 0.0016 'International Tables Vol C Tables 4.2.6.8 and 6.1.1.4'
H H 0.0000 0.0000 'International Tables Vol C Tables 4.2.6.8 and 6.1.1.4'
N N 0.0061 0.0033 'International Tables Vol C Tables 4.2.6.8 and 6.1.1.4'
O O 0.0106 0.0060 'International Tables Vol C Tables 4.2.6.8 and 6.1.1.4'
Cl Cl 0.1484 0.1585 'International Tables Vol C Tables 4.2.6.8 and 6.1.1.4'

loop_
_geom_angle_atom_site_label_1
_geom_angle_atom_site_label_2
_geom_angle_atom_site_label_3
_geom_angle
_geom_angle_site_symmetry_1
_geom_angle_site_symmetry_3
O7 Cl1 O9 110.7(2) . .
O7 Cl1 O10 110.5(2) . 1
O9 Cl1 O10 108.45(17) . 1
O7 Cl1 O10 110.5(2) . .
O9 Cl1 O10 108.45(17) . .
O7 Cl1 O8 108.50(19) . .
O9 Cl1 O8 109.3(2) . .
O10 Cl1 O8 109.36(18) 1 .
O10 Cl1 O8 109.36(18) . .
O1 N1 O2 121.8(3) . .
O1 N1 C1 119.3(4) . .
O2 N1 C1 118.9(4) . .
C2 C1 C6 120.4(3) . .
C2 C1 N1 117.0(4) . .
C6 C1 N1 122.6(3) . .
C9 N2 C5 123.5(3) . .
C9 N2 H4 118.3 . .
C5 N2 H4 118.3 . .
C3 C2 C1 123.3(3) . .
C3 C2 H2 118.4 . .
C1 C2 H2 118.4 . .
C4 O3 H1 120(3) . .
C17 N3 C18 123.9(3) . .
C17 N3 H5 118.1 . .
C18 N3 H5 118.1 . .
C2 C3 C4 119.5(3) . .
C2 C3 H3 120.3 . .
C4 C3 H3 120.3 . .
C10 O4 H1 114(3) . .
O5 N4 O6 121.6(3) . .
O5 N4 C13 119.3(4) . .
O6 N4 C13 119.1(4) . .
O3 C4 C3 126.8(3) 1 .
O3 C4 C3 126.8(3) . .
O3 C4 C5 115.6(3) 1 .
O3 C4 C5 115.6(3) . .
C3 C4 C5 117.5(3) . .
N2 C5 C6 120.5(3) . .
N2 C5 C4 116.0(3) . .
C6 C5 C4 123.5(3) . .
C5 C6 C1 115.7(3) . .
C5 C6 C7 115.6(3) . .
C1 C6 C7 128.7(3) . .
C8 C7 C6 120.8(3) . .
C8 C7 H7 119.6 . .
C6 C7 H7 119.6 . .
C7 C8 C9 120.6(3) . .
C7 C8 H8 119.7 . .
C9 C8 H8 119.7 . .
N2 C9 C8 118.9(4) . .
N2 C9 H9 120.5 . .
C8 C9 H9 120.5 . .
O4 C10 C11 126.8(3) 1 .
O4 C10 C11 126.8(3) . .
O4 C10 C18 115.5(3) 1 .
O4 C10 C18 115.5(3) . .
C11 C10 C18 117.7(3) . .
C10 C11 C12 120.0(3) . .
C10 C11 H11 120.0 . .
C12 C11 H11 120.0 . .
C13 C12 C11 122.4(3) . .
C13 C12 H12 118.8 . .
C11 C12 H12 118.8 . .
C12 C13 C14 121.2(3) . .
C12 C13 N4 117.0(3) . .
C14 C13 N4 121.8(3) . .
C18 C14 C13 115.3(3) . .
C18 C14 C15 115.3(3) . .
C13 C14 C15 129.4(3) . .
C16 C15 C14 121.3(3) . .
C16 C15 H15 119.4 . .
C14 C15 H15 119.4 . .
C15 C16 C17 121.0(3) . .
C15 C16 H16 119.5 . .
C17 C16 H16 119.5 . .
N3 C17 C16 118.6(3) . .
N3 C17 H17 120.7 . .
C16 C17 H17 120.7 . .
N3 C18 C14 119.9(3) . .
N3 C18 C10 116.8(3) . .
C14 C18 C10 123.3(3) . .

loop_
_geom_bond_atom_site_label_1
_geom_bond_atom_site_label_2
_geom_bond_distance
_geom_bond_site_symmetry_2
Cl1 O7 1.415(3) .
Cl1 O9 1.422(3) .
Cl1 O10 1.426(2) 1
Cl1 O10 1.426(2) .
Cl1 O8 1.426(3) .
O1 N1 1.224(5) .
N1 O2 1.224(5) .
N1 C1 1.442(4) .
C1 C2 1.380(5) .
C1 C6 1.422(5) .
N2 C9 1.317(4) .
N2 C5 1.350(4) .
N2 H4 0.8600 .
C2 C3 1.376(5) .
C2 H2 0.9300 .
O3 O3 0.000(7) 1
O3 C4 1.301(4) .
O3 H1 1.18(6) .
N3 C17 1.328(4) .
N3 C18 1.359(4) .
N3 H5 0.8600 .
C3 C4 1.389(5) .
C3 H3 0.9300 .
O4 O4 0.000(5) 1
O4 C10 1.307(4) .
O4 H1 1.26(6) .
N4 O5 1.207(4) .
N4 O6 1.215(5) .
N4 C13 1.455(4) .
C4 O3 1.301(4) 1
C4 C5 1.438(4) .
C5 C6 1.406(4) .
C6 C7 1.430(5) .
C7 C8 1.356(5) .
C7 H7 0.9300 .
C8 C9 1.385(5) .
C8 H8 0.9300 .
C9 H9 0.9300 .
O10 O10 0.000(8) 1
C10 O4 1.307(4) 1
C10 C11 1.379(5) .
C10 C18 1.429(4) .
C11 C12 1.388(5) .
C11 H11 0.9300 .
C12 C13 1.371(5) .
C12 H12 0.9300 .
C13 C14 1.420(5) .
C14 C18 1.420(4) .
C14 C15 1.433(5) .
C15 C16 1.357(5) .
C15 H15 0.9300 .
C16 C17 1.377(5) .
C16 H16 0.9300 .
C17 H17 0.9300 .

loop_
_geom_hbond_atom_site_label_D
_geom_hbond_atom_site_label_H
_geom_hbond_atom_site_label_A
_geom_hbond_distance_DH
_geom_hbond_distance_HA
_geom_hbond_distance_DA
_geom_hbond_angle_DHA
_geom_hbond_site_symmetry_A
O3 H1 O4 1.18(6) 1.26(6) 2.427(3) 168(5) 1
N3 H5 O10 0.86 2.06 2.894(3) 162.6 1
N2 H4 O3 0.86 2.22 2.594(3) 106.1 1
N2 H4 O8 0.86 2.11 2.923(4) 157.1 1_565

loop_
_geom_torsion_atom_site_label_1
_geom_torsion_atom_site_label_2
_geom_torsion_atom_site_label_3
_geom_torsion_atom_site_label_4
_geom_torsion
_geom_torsion_site_symmetry_1
_geom_torsion_site_symmetry_2
_geom_torsion_site_symmetry_3
_geom_torsion_site_symmetry_4
O1 N1 C1 C2 8.0(5) . . . .
O2 N1 C1 C2 -171.2(4) . . . .
O1 N1 C1 C6 -172.1(3) . . . .
O2 N1 C1 C6 8.7(5) . . . .
C6 C1 C2 C3 -1.3(6) . . . .
N1 C1 C2 C3 178.7(3) . . . .
C1 C2 C3 C4 0.2(6) . . . .
O3 O3 C4 C3 0.0(4) 1 . . .
O3 O3 C4 C5 0.0(5) 1 . . .
C2 C3 C4 O3 178.4(3) . . . 1
C2 C3 C4 O3 178.4(3) . . . .
C2 C3 C4 C5 -0.8(5) . . . .
C9 N2 C5 C6 2.3(5) . . . .
C9 N2 C5 C4 -176.7(3) . . . .
O3 C4 C5 N2 2.2(4) 1 . . .
O3 C4 C5 N2 2.2(4) . . . .
C3 C4 C5 N2 -178.4(3) . . . .
O3 C4 C5 C6 -176.8(3) 1 . . .
O3 C4 C5 C6 -176.8(3) . . . .
C3 C4 C5 C6 2.6(5) . . . .
N2 C5 C6 C1 177.6(3) . . . .
C4 C5 C6 C1 -3.5(4) . . . .
N2 C5 C6 C7 -4.0(4) . . . .
C4 C5 C6 C7 174.9(3) . . . .
C2 C1 C6 C5 2.7(5) . . . .
N1 C1 C6 C5 -177.2(3) . . . .
C2 C1 C6 C7 -175.4(3) . . . .
N1 C1 C6 C7 4.7(5) . . . .
C5 C6 C7 C8 2.6(5) . . . .
C1 C6 C7 C8 -179.3(3) . . . .
C6 C7 C8 C9 0.7(5) . . . .
C5 N2 C9 C8 1.2(5) . . . .
C7 C8 C9 N2 -2.7(5) . . . .
O7 Cl1 O10 O10 0.0(6) . . . 1
O9 Cl1 O10 O10 0.0(6) . . . 1
O8 Cl1 O10 O10 0.0(6) . . . 1
O4 O4 C10 C11 0.0(6) 1 . . .
O4 O4 C10 C18 0.0(5) 1 . . .
O4 C10 C11 C12 178.7(3) 1 . . .
O4 C10 C11 C12 178.7(3) . . . .
C18 C10 C11 C12 -1.7(5) . . . .
C10 C11 C12 C13 0.8(6) . . . .
C11 C12 C13 C14 0.9(5) . . . .
C11 C12 C13 N4 -178.0(3) . . . .
O5 N4 C13 C12 -7.6(5) . . . .
O6 N4 C13 C12 170.3(4) . . . .
O5 N4 C13 C14 173.6(3) . . . .
O6 N4 C13 C14 -8.5(6) . . . .
C12 C13 C14 C18 -1.4(5) . . . .
N4 C13 C14 C18 177.4(3) . . . .
C12 C13 C14 C15 176.0(3) . . . .
N4 C13 C14 C15 -5.3(5) . . . .
C18 C14 C15 C16 -1.8(5) . . . .
C13 C14 C15 C16 -179.2(3) . . . .
C14 C15 C16 C17 -0.2(5) . . . .
C18 N3 C17 C16 -1.4(5) . . . .
C15 C16 C17 N3 1.8(5) . . . .
C17 N3 C18 C14 -0.7(5) . . . .
C17 N3 C18 C10 178.9(3) . . . .
C13 C14 C18 N3 180.0(3) . . . .
C15 C14 C18 N3 2.3(4) . . . .
C13 C14 C18 C10 0.4(4) . . . .
C15 C14 C18 C10 -177.3(3) . . . .
O4 C10 C18 N3 1.2(4) 1 . . .
O4 C10 C18 N3 1.2(4) . . . .
C11 C10 C18 N3 -178.5(3) . . . .
O4 C10 C18 C14 -179.3(3) 1 . . .
O4 C10 C18 C14 -179.3(3) . . . .
C11 C10 C18 C14 1.1(5) . . . .
